data_4506833
loop_
_publ_author_name
'Ma, Xue'
'Li, Xia'
'Cha, Yu-E'
'Jin, Lin-Pei'

_publ_section_title
;
 Highly Thermostable One-Dimensional Lanthanide(III) Coordination Polymers
 Constructed from Benzimidazole-5,6-dicarboxylic Acid and
 1,10-Phenanthroline: Synthesis, Structure, and Tunable White-Light
 Emission
;
_journal_issue 11
_journal_name_full 'Crystal Growth &amp; Design'
_journal_page_first 5227
_journal_paper_doi 10.1021/cg300932a
_journal_volume 12
_journal_year 2012
_chemical_formula_sum 'C60 H37 Gd3 N13 O21'
_chemical_formula_weight 1747.78
_chemical_name_systematic
; 
 ? 
;
_space_group_IT_number 19
_symmetry_cell_setting orthorhombic
_symmetry_space_group_name_Hall 'P 2ac 2ab'
_symmetry_space_group_name_H-M 'P 21 21 21'
_atom_sites_solution_hydrogens geom
_atom_sites_solution_primary direct
_atom_sites_solution_secondary difmap
_audit_creation_method SHELXL-97
_cell_angle_alpha 90.00
_cell_angle_beta 90.00
_cell_angle_gamma 90.00
_cell_formula_units_Z 4
_cell_length_a 10.9574(11)
_cell_length_b 21.610(2)
_cell_length_c 24.121(3)
_cell_measurement_reflns_used 5741
_cell_measurement_temperature 298(2)
_cell_measurement_theta_max 26.102
_cell_measurement_theta_min 2.648
_cell_volume 5711.6(11)
_computing_cell_refinement 'Bruker SMART'
_computing_data_collection 'Bruker SMART'
_computing_data_reduction 'Bruker SHELXTL'
_computing_molecular_graphics 'Bruker SHELXTL'
_computing_publication_material 'Bruker SHELXTL'
_computing_structure_refinement 'SHELXL-97 (Sheldrick, 1997)'
_computing_structure_solution 'SHELXS-97 (Sheldrick, 1990)'
_diffrn_ambient_temperature 298(2)
_diffrn_measured_fraction_theta_full 0.989
_diffrn_measured_fraction_theta_max 0.989
_diffrn_measurement_device_type 'CCD area detector'
_diffrn_measurement_method 'phi and omega scans'
_diffrn_radiation_monochromator graphite
_diffrn_radiation_source 'fine-focus sealed tube'
_diffrn_radiation_type MoK\a
_diffrn_radiation_wavelength 0.71073
_diffrn_reflns_av_R_equivalents 0.1030
_diffrn_reflns_av_sigmaI/netI 0.1064
_diffrn_reflns_limit_h_max 11
_diffrn_reflns_limit_h_min -13
_diffrn_reflns_limit_k_max 25
_diffrn_reflns_limit_k_min -24
_diffrn_reflns_limit_l_max 25
_diffrn_reflns_limit_l_min -28
_diffrn_reflns_number 29860
_diffrn_reflns_theta_full 25.02
_diffrn_reflns_theta_max 25.02
_diffrn_reflns_theta_min 2.25
_exptl_absorpt_coefficient_mu 3.540
_exptl_absorpt_correction_T_max 0.5683
_exptl_absorpt_correction_T_min 0.5235
_exptl_absorpt_correction_type multi-scan
_exptl_absorpt_process_details sadabs
_exptl_crystal_density_diffrn 2.032
_exptl_crystal_density_method 'not measured'
_exptl_crystal_F_000 3392
_exptl_crystal_size_max 0.21
_exptl_crystal_size_mid 0.19
_exptl_crystal_size_min 0.18
_refine_diff_density_max 11.489
_refine_diff_density_min -1.449
_refine_diff_density_rms 0.358
_refine_ls_abs_structure_details 'Flack H D (1983), Acta Cryst. A39, 876-881'
_refine_ls_abs_structure_Flack 0.02(3)
_refine_ls_extinction_method none
_refine_ls_goodness_of_fit_ref 1.009
_refine_ls_hydrogen_treatment constr
_refine_ls_matrix_type full
_refine_ls_number_parameters 885
_refine_ls_number_reflns 9976
_refine_ls_number_restraints 0
_refine_ls_restrained_S_all 1.009
_refine_ls_R_factor_all 0.1142
_refine_ls_R_factor_gt 0.0842
_refine_ls_shift/su_max 0.001
_refine_ls_shift/su_mean 0.000
_refine_ls_structure_factor_coef Fsqd
_refine_ls_weighting_details 'calc w=1/[\s^2^(Fo^2^)+(0.1498P)^2^+0.0000P] where P=(Fo^2^+2Fc^2^)/3'
_refine_ls_weighting_scheme calc
_refine_ls_wR_factor_gt 0.2012
_refine_ls_wR_factor_ref 0.2265
_reflns_number_gt 7177
_reflns_number_total 9976
_reflns_threshold_expression >2sigma(I)
_cod_data_source_file cg300932a_si_002.cif
_cod_data_source_block 111215a
_cod_depositor_comments
;
The following automatic conversions were performed:

'_symmetry_cell_setting' value 'Orthorhombic' changed to
'orthorhombic' according to
/home/saulius/struct/CIF-dictionaries/cif_core.dic dictionary named
'cif_core.dic' version 2.4.2 from 2011-04-26.

Automatic conversion script
Id: cif_fix_values 1891 2012-01-12 08:04:46Z andrius 
;
_cod_original_cell_volume 5711.8(10)
_cod_original_sg_symbol_H-M P2(1)2(1)2(1)
_cod_database_code 4506833

loop_
_symmetry_equiv_pos_as_xyz
'x, y, z'
'-x+1/2, -y, z+1/2'
'-x, y+1/2, -z+1/2'
'x+1/2, -y+1/2, -z'

loop_
_atom_site_label
_atom_site_type_symbol
_atom_site_fract_x
_atom_site_fract_y
_atom_site_fract_z
_atom_site_U_iso_or_equiv
_atom_site_adp_type
_atom_site_occupancy
_atom_site_symmetry_multiplicity
_atom_site_calc_flag
_atom_site_refinement_flags
_atom_site_disorder_group
Gd1 Gd 0.89898(12) 0.49920(6) 0.0866(3) 0.0233(8) Uani 0.90(2) 1 d P 1
Gd1' Gd 0.8966(12) 0.5016(6) 0.059(3) 0.023(7) Uani 0.10(2) 1 d P 2
Gd2 Gd 0.60758(9) 0.49278(4) 0.27548(3) 0.0273(3) Uani 1 1 d . .
Gd3 Gd 0.76279(8) 0.52533(4) 0.43201(4) 0.0277(3) Uani 1 1 d . .
N1 N 1.0624(18) 0.7559(8) 0.1812(7) 0.041(5) Uani 1 1 d . .
H1 H 1.0569 0.7676 0.1472 0.049 Uiso 1 1 calc R .
N2 N 1.1156(18) 0.7549(8) 0.2714(7) 0.042(4) Uani 1 1 d . .
N3 N 0.3762(17) 0.2487(7) 0.0806(7) 0.041(4) Uani 1 1 d . .
H3 H 0.3488 0.2388 0.0483 0.049 Uiso 1 1 calc R .
N4 N 0.4088(18) 0.2504(8) 0.1711(7) 0.043(4) Uani 1 1 d . .
N5 N 0.1967(16) 0.7455(7) 0.3797(6) 0.036(4) Uani 1 1 d . .
H5 H 0.1802 0.7543 0.3458 0.043 Uiso 1 1 calc R .
N6 N 0.1967(16) 0.7478(7) 0.4724(7) 0.036(4) Uani 1 1 d . .
N7 N 0.413(2) 0.2066(8) 0.3867(7) 0.048(5) Uani 1 1 d . .
H7 H 0.3912 0.1977 0.3533 0.057 Uiso 1 1 calc R .
N8 N 0.426(2) 0.2029(8) 0.4785(7) 0.050(5) Uani 1 1 d . .
N9 N 1.1042(16) 0.5534(7) 0.0724(7) 0.041(4) Uani 1 1 d . .
N10 N 1.0413(16) 0.5056(8) 0.1711(6) 0.038(4) Uani 1 1 d . .
N11 N 0.4633(17) 0.4852(9) 0.1911(7) 0.042(4) Uani 1 1 d . .
N12 N 0.4020(18) 0.4353(8) 0.2903(7) 0.042(4) Uani 1 1 d . .
N13 N 1.0205(18) 0.4860(9) 0.4287(9) 0.051(5) Uani 1 1 d . .
O1 O 0.7903(12) 0.5588(6) 0.1493(5) 0.029(3) Uani 1 1 d . .
O2 O 0.6692(14) 0.5759(6) 0.2195(5) 0.036(3) Uani 1 1 d . .
O3 O 0.7947(12) 0.5297(6) 0.3046(5) 0.036(3) Uani 1 1 d . .
O4 O 0.8702(15) 0.5897(7) 0.3693(6) 0.049(4) Uani 1 1 d . .
O5 O 0.8353(14) 0.4165(6) 0.1391(5) 0.036(3) Uani 1 1 d . .
O6 O 0.7320(11) 0.4679(6) 0.2112(5) 0.029(3) Uani 1 1 d . .
O7 O 0.8002(17) 0.6134(7) 0.4902(6) 0.052(4) Uani 1 1 d . .
O8 O 0.7842(13) 0.5358(6) 0.5488(5) 0.040(3) Uani 1 1 d . .
O9 O 0.4866(15) 0.5648(7) 0.3211(6) 0.047(4) Uani 1 1 d . .
O10 O 0.6237(16) 0.5887(7) 0.3864(6) 0.047(4) Uani 1 1 d . .
O11 O 0.9427(15) 0.4673(7) -0.0198(6) 0.052(4) Uani 1 1 d . .
O12 O 1.0134(16) 0.4151(7) 0.0475(6) 0.048(4) Uani 1 1 d . .
O13 O 0.6612(15) 0.3920(7) 0.3153(6) 0.046(4) Uani 1 1 d . .
O14 O 0.6322(15) 0.4606(7) 0.3787(6) 0.048(4) Uani 1 1 d . .
O15 O 0.7569(16) 0.4285(7) 0.4677(6) 0.051(4) Uani 1 1 d . .
O16 O 0.6383(15) 0.4076(7) 0.5395(6) 0.049(4) Uani 1 1 d . .
O17 O 0.9459(16) 0.4628(8) 0.3946(7) 0.054(4) Uani 1 1 d . .
O18 O 0.9783(16) 0.5203(8) 0.4637(7) 0.061(4) Uani 1 1 d . .
O19 O 1.1280(19) 0.4751(12) 0.4238(10) 0.097(7) Uani 1 1 d . .
O20 O 0.4625(18) 0.1715(8) 0.5862(7) 0.068(5) Uani 1 1 d . .
H20C H 0.4509 0.1804 0.5523 0.081 Uiso 1 1 d R .
H20D H 0.4563 0.1325 0.5901 0.081 Uiso 1 1 d R .
O21 O 0.4388(16) 0.1944(7) 0.2732(7) 0.056(4) Uani 1 1 d . .
H21C H 0.4285 0.2101 0.2412 0.068 Uiso 1 1 d R .
H21D H 0.4064 0.1587 0.2736 0.068 Uiso 1 1 d R .
C1 C 0.765(2) 0.5816(9) 0.1958(8) 0.034(5) Uani 1 1 d . .
C2 C 0.851(2) 0.5783(10) 0.3197(8) 0.038(5) Uani 1 1 d . .
C3 C 0.865(2) 0.6270(9) 0.2216(8) 0.036(5) Uani 1 1 d . .
C4 C 0.893(2) 0.6249(9) 0.2787(8) 0.037(5) Uani 1 1 d . .
C5 C 0.974(2) 0.6671(9) 0.2995(9) 0.039(5) Uani 1 1 d . .
H5A H 0.9913 0.6682 0.3372 0.046 Uiso 1 1 calc R .
C6 C 1.029(2) 0.7085(10) 0.2627(8) 0.037(5) Uani 1 1 d . .
C7 C 1.003(2) 0.7093(10) 0.2052(9) 0.040(5) Uani 1 1 d . .
C8 C 0.916(2) 0.6667(9) 0.1860(8) 0.037(5) Uani 1 1 d . .
H8A H 0.8932 0.6663 0.1489 0.044 Uiso 1 1 calc R .
C9 C 1.131(2) 0.7805(10) 0.2199(8) 0.042(5) Uani 1 1 d . .
H9 H 1.1847 0.8127 0.2130 0.050 Uiso 1 1 calc R .
C10 C 0.731(2) 0.4111(10) 0.1650(8) 0.033(5) Uani 1 1 d . .
C11 C 0.817(2) 0.5925(11) 0.5365(8) 0.046(6) Uani 1 1 d . .
C12 C 0.636(2) 0.3717(9) 0.1372(8) 0.036(5) Uani 1 1 d . .
C13 C 0.617(2) 0.3693(9) 0.0778(8) 0.038(5) Uani 1 1 d . .
C14 C 0.526(2) 0.3287(10) 0.0570(9) 0.041(5) Uani 1 1 d . .
H14 H 0.5096 0.3270 0.0192 0.049 Uiso 1 1 calc R .
C15 C 0.464(2) 0.2924(10) 0.0928(9) 0.040(5) Uani 1 1 d . .
C16 C 0.488(2) 0.2934(10) 0.1499(8) 0.039(5) Uani 1 1 d . .
C17 C 0.572(2) 0.3335(9) 0.1714(9) 0.038(5) Uani 1 1 d . .
H17 H 0.5848 0.3348 0.2094 0.045 Uiso 1 1 calc R .
C18 C 0.343(2) 0.2254(10) 0.1290(9) 0.045(5) Uani 1 1 d . .
H18 H 0.2818 0.1958 0.1336 0.054 Uiso 1 1 calc R .
C19 C 0.516(2) 0.5874(9) 0.3687(8) 0.035(5) Uani 1 1 d . .
C20 C 1.002(2) 0.4176(10) -0.0018(10) 0.045(6) Uani 1 1 d . .
C21 C 0.429(2) 0.6221(9) 0.4008(8) 0.036(5) Uani 1 1 d . .
C22 C 0.423(2) 0.6231(9) 0.4602(8) 0.034(5) Uani 1 1 d . .
C23 C 0.3491(19) 0.6603(9) 0.4863(8) 0.034(5) Uani 1 1 d . .
H23 H 0.3456 0.6599 0.5249 0.041 Uiso 1 1 calc R .
C24 C 0.2750(19) 0.7009(9) 0.4560(8) 0.033(5) Uani 1 1 d . .
C25 C 0.274(2) 0.7002(9) 0.3979(8) 0.034(5) Uani 1 1 d . .
C26 C 0.3528(19) 0.6599(8) 0.3716(8) 0.034(5) Uani 1 1 d . .
H26 H 0.3540 0.6585 0.3331 0.040 Uiso 1 1 calc R .
C27 C 0.1520(18) 0.7733(8) 0.4246(8) 0.034(4) Uani 1 1 d . .
H27 H 0.0971 0.8061 0.4235 0.041 Uiso 1 1 calc R .
C28 C 0.644(2) 0.3989(11) 0.3663(9) 0.045(6) Uani 1 1 d . .
C29 C 0.666(2) 0.3994(10) 0.4926(9) 0.044(6) Uani 1 1 d . .
C30 C 0.599(2) 0.3487(10) 0.4027(8) 0.042(5) Uani 1 1 d . .
C31 C 0.604(2) 0.3496(9) 0.4607(8) 0.042(5) Uani 1 1 d . .
C32 C 0.544(2) 0.3027(10) 0.4908(9) 0.047(6) Uani 1 1 d . .
H32 H 0.5464 0.3022 0.5293 0.056 Uiso 1 1 calc R .
C33 C 0.483(2) 0.2580(10) 0.4621(9) 0.047(6) Uani 1 1 d . .
C34 C 0.485(2) 0.2567(11) 0.4038(10) 0.047(6) Uani 1 1 d . .
C35 C 0.539(2) 0.3002(10) 0.3734(9) 0.048(6) Uani 1 1 d . .
H35 H 0.5377 0.2990 0.3348 0.057 Uiso 1 1 calc R .
C36 C 0.383(2) 0.1751(10) 0.4339(10) 0.053(6) Uani 1 1 d . .
H36 H 0.3386 0.1386 0.4346 0.064 Uiso 1 1 calc R .
C37 C 1.145(2) 0.5763(10) 0.0217(9) 0.046(6) Uani 1 1 d . .
H37 H 1.1066 0.5623 -0.0103 0.056 Uiso 1 1 calc R .
C38 C 1.238(3) 0.6177(11) 0.0156(10) 0.051(6) Uani 1 1 d . .
H38 H 1.2727 0.6260 -0.0188 0.062 Uiso 1 1 calc R .
C39 C 1.277(2) 0.6456(11) 0.0616(10) 0.051(6) Uani 1 1 d . .
H39 H 1.3308 0.6787 0.0583 0.061 Uiso 1 1 calc R .
C40 C 1.240(2) 0.6270(10) 0.1149(9) 0.045(6) Uani 1 1 d . .
C41 C 1.156(2) 0.5745(10) 0.1175(9) 0.041(5) Uani 1 1 d . .
C42 C 1.128(2) 0.5511(10) 0.1688(9) 0.042(5) Uani 1 1 d . .
C43 C 1.190(2) 0.5720(10) 0.2184(8) 0.042(5) Uani 1 1 d . .
C44 C 1.158(2) 0.5388(10) 0.2706(9) 0.043(5) Uani 1 1 d . .
H44 H 1.1975 0.5490 0.3034 0.051 Uiso 1 1 calc R .
C45 C 1.075(2) 0.4959(10) 0.2711(9) 0.046(5) Uani 1 1 d . .
H45 H 1.0557 0.4752 0.3037 0.055 Uiso 1 1 calc R .
C46 C 1.0141(19) 0.4810(10) 0.2197(8) 0.038(5) Uani 1 1 d . .
H46 H 0.9512 0.4522 0.2210 0.046 Uiso 1 1 calc R .
C47 C 1.298(2) 0.6464(11) 0.1681(9) 0.046(6) Uani 1 1 d . .
H47 H 1.3503 0.6803 0.1685 0.055 Uiso 1 1 calc R .
C48 C 1.279(2) 0.6193(10) 0.2098(9) 0.045(6) Uani 1 1 d . .
H48 H 1.3265 0.6300 0.2402 0.054 Uiso 1 1 calc R .
C49 C 0.491(2) 0.5133(11) 0.1431(8) 0.043(5) Uani 1 1 d . .
H49 H 0.5526 0.5431 0.1428 0.051 Uiso 1 1 calc R .
C50 C 0.430(2) 0.4985(10) 0.0926(9) 0.047(6) Uani 1 1 d . .
H50 H 0.4457 0.5198 0.0599 0.056 Uiso 1 1 calc R .
C51 C 0.340(2) 0.4485(10) 0.0948(9) 0.045(5) Uani 1 1 d . .
H51 H 0.3059 0.4331 0.0623 0.054 Uiso 1 1 calc R .
C52 C 0.308(2) 0.4251(10) 0.1441(9) 0.044(6) Uani 1 1 d . .
C53 C 0.373(2) 0.4439(10) 0.1932(9) 0.042(5) Uani 1 1 d . .
C54 C 0.343(2) 0.4151(10) 0.2458(9) 0.042(5) Uani 1 1 d . .
C55 C 0.241(3) 0.3705(10) 0.2484(9) 0.047(6) Uani 1 1 d . .
C56 C 0.214(2) 0.3516(11) 0.2996(11) 0.054(6) Uani 1 1 d . .
H56 H 0.1548 0.3215 0.3046 0.065 Uiso 1 1 calc R .
C57 C 0.270(2) 0.3747(11) 0.3430(10) 0.051(6) Uani 1 1 d . .
H57 H 0.2468 0.3612 0.3780 0.061 Uiso 1 1 calc R .
C58 C 0.362(2) 0.4183(11) 0.3390(10) 0.048(6) Uani 1 1 d . .
H58 H 0.3956 0.4355 0.3709 0.058 Uiso 1 1 calc R .
C59 C 0.214(2) 0.3776(11) 0.1503(10) 0.047(6) Uani 1 1 d . .
H59 H 0.1708 0.3651 0.1191 0.057 Uiso 1 1 calc R .
C60 C 0.188(2) 0.3509(11) 0.1998(10) 0.048(6) Uani 1 1 d . .
H60 H 0.1316 0.3185 0.2009 0.058 Uiso 1 1 calc R .

loop_
_atom_site_aniso_label
_atom_site_aniso_U_11
_atom_site_aniso_U_22
_atom_site_aniso_U_33
_atom_site_aniso_U_23
_atom_site_aniso_U_13
_atom_site_aniso_U_12
Gd1 0.0343(6) 0.0247(5) 0.011(2) -0.0030(6) 0.0020(6) -0.0023(6)
Gd1' 0.034(6) 0.025(5) 0.01(2) -0.003(5) 0.002(6) -0.002(5)
Gd2 0.0357(5) 0.0271(5) 0.0192(5) -0.0030(3) 0.0024(4) -0.0028(4)
Gd3 0.0386(5) 0.0249(4) 0.0197(4) 0.0001(4) -0.0006(4) -0.0003(4)
N1 0.050(12) 0.043(10) 0.030(10) 0.007(8) -0.005(8) -0.004(9)
N2 0.050(11) 0.040(9) 0.035(9) 0.005(7) -0.002(9) -0.005(9)
N3 0.049(11) 0.041(9) 0.033(10) -0.001(7) -0.003(8) -0.006(9)
N4 0.049(12) 0.045(10) 0.035(10) -0.002(8) -0.004(9) -0.004(10)
N5 0.041(11) 0.034(9) 0.031(9) 0.006(7) 0.001(7) 0.009(8)
N6 0.041(11) 0.035(9) 0.032(9) 0.001(7) 0.001(7) 0.006(8)
N7 0.063(14) 0.048(10) 0.032(10) -0.007(8) -0.003(9) -0.013(11)
N8 0.065(14) 0.050(11) 0.035(11) -0.006(9) 0.010(9) -0.010(10)
N9 0.046(10) 0.045(9) 0.031(9) 0.003(8) -0.001(10) -0.001(9)
N10 0.043(10) 0.042(10) 0.027(9) -0.002(8) -0.005(7) 0.004(9)
N11 0.048(11) 0.045(10) 0.033(10) 0.000(8) -0.001(8) 0.004(10)
N12 0.048(11) 0.044(9) 0.034(10) -0.001(8) 0.000(9) 0.002(10)
N13 0.048(11) 0.062(12) 0.043(11) -0.005(11) 0.012(10) 0.000(10)
O1 0.033(8) 0.040(7) 0.015(6) -0.001(5) 0.005(5) 0.015(6)
O2 0.044(9) 0.038(8) 0.025(7) 0.001(6) -0.002(7) 0.006(7)
O3 0.041(8) 0.038(8) 0.029(7) -0.001(6) -0.002(6) 0.000(7)
O4 0.061(11) 0.053(9) 0.032(8) 0.001(7) 0.002(7) -0.012(8)
O5 0.039(9) 0.039(8) 0.030(8) -0.003(6) 0.007(7) 0.002(7)
O6 0.021(6) 0.048(8) 0.018(6) 0.006(5) 0.003(5) 0.021(6)
O7 0.075(12) 0.051(9) 0.030(8) -0.002(7) 0.004(8) -0.010(9)
O8 0.048(9) 0.041(8) 0.033(7) -0.003(6) 0.006(6) -0.013(7)
O9 0.054(10) 0.047(9) 0.042(9) -0.005(7) 0.004(7) 0.004(8)
O10 0.059(11) 0.042(8) 0.039(9) 0.008(6) 0.002(8) 0.006(8)
O11 0.064(11) 0.051(9) 0.042(9) -0.005(7) -0.005(7) 0.015(8)
O12 0.061(11) 0.047(9) 0.036(9) -0.007(7) -0.001(7) 0.007(8)
O13 0.052(10) 0.051(9) 0.033(9) 0.003(7) -0.003(7) 0.003(8)
O14 0.057(10) 0.051(9) 0.035(8) -0.003(7) 0.002(7) 0.000(8)
O15 0.058(11) 0.057(10) 0.038(9) 0.003(7) 0.004(8) -0.005(9)
O16 0.063(11) 0.048(9) 0.035(9) -0.008(7) 0.005(8) -0.008(8)
O17 0.059(11) 0.062(11) 0.042(9) -0.001(8) 0.009(8) -0.004(9)
O18 0.066(11) 0.071(11) 0.045(10) -0.005(9) 0.005(8) -0.005(10)
O19 0.071(14) 0.115(17) 0.105(17) -0.007(15) 0.000(13) 0.025(13)
O20 0.092(15) 0.067(11) 0.044(11) -0.009(8) 0.005(9) -0.013(11)
O21 0.074(12) 0.050(9) 0.046(9) 0.001(8) -0.006(8) -0.004(9)
C1 0.039(13) 0.039(11) 0.024(10) 0.003(8) 0.002(10) 0.006(10)
C2 0.047(14) 0.040(12) 0.027(11) 0.003(9) 0.001(9) 0.001(11)
C3 0.042(14) 0.041(11) 0.025(11) -0.001(9) 0.000(9) 0.003(10)
C4 0.045(13) 0.041(11) 0.026(11) 0.002(8) 0.000(10) 0.001(11)
C5 0.044(13) 0.043(12) 0.029(11) -0.001(9) 0.000(10) -0.002(10)
C6 0.044(14) 0.039(11) 0.030(11) 0.002(8) -0.004(9) -0.002(10)
C7 0.045(13) 0.043(12) 0.031(11) 0.004(9) -0.002(10) 0.000(11)
C8 0.043(14) 0.041(11) 0.026(11) 0.000(8) -0.002(9) 0.004(11)
C9 0.048(14) 0.044(11) 0.035(12) 0.005(9) -0.004(10) -0.004(10)
C10 0.036(13) 0.039(11) 0.025(10) 0.006(8) 0.002(9) 0.007(10)
C11 0.062(16) 0.052(14) 0.024(12) -0.001(10) -0.003(10) -0.009(12)
C12 0.041(14) 0.039(11) 0.026(11) 0.003(9) 0.001(9) 0.004(10)
C13 0.044(12) 0.038(10) 0.031(12) -0.001(8) 0.001(10) -0.005(10)
C14 0.047(13) 0.043(12) 0.032(13) 0.001(9) -0.002(9) -0.002(11)
C15 0.050(14) 0.039(12) 0.032(11) 0.001(9) 0.002(10) -0.002(11)
C16 0.047(14) 0.039(12) 0.030(11) 0.003(9) -0.001(9) -0.001(10)
C17 0.043(14) 0.040(11) 0.030(11) 0.000(9) 0.000(9) -0.001(10)
C18 0.053(15) 0.046(12) 0.036(12) 0.001(10) -0.005(11) -0.008(11)
C19 0.044(14) 0.034(11) 0.027(11) 0.000(9) 0.001(10) 0.005(10)
C20 0.056(15) 0.037(12) 0.042(14) 0.005(10) -0.002(11) 0.007(11)
C21 0.041(13) 0.035(10) 0.031(11) 0.002(8) 0.001(9) 0.007(9)
C22 0.043(13) 0.032(10) 0.028(11) -0.003(8) 0.003(9) 0.004(9)
C23 0.041(12) 0.034(10) 0.027(10) 0.006(8) 0.005(9) 0.005(9)
C24 0.038(12) 0.036(10) 0.025(9) 0.000(8) 0.002(9) 0.005(9)
C25 0.041(12) 0.033(10) 0.029(10) 0.000(8) 0.003(9) 0.006(10)
C26 0.043(13) 0.032(10) 0.026(10) 0.000(8) 0.001(9) 0.004(9)
C27 0.044(11) 0.031(9) 0.028(11) -0.001(8) 0.000(9) 0.007(8)
C28 0.055(16) 0.047(13) 0.034(13) -0.004(10) 0.007(11) 0.000(11)
C29 0.059(15) 0.044(12) 0.031(12) -0.001(10) -0.001(11) -0.005(12)
C30 0.055(15) 0.043(12) 0.029(11) -0.003(9) 0.002(11) -0.003(12)
C31 0.054(15) 0.043(11) 0.030(12) -0.002(9) 0.004(11) -0.001(12)
C32 0.063(16) 0.047(13) 0.030(12) -0.005(10) 0.005(11) -0.005(12)
C33 0.065(17) 0.044(13) 0.031(12) -0.003(10) 0.004(11) -0.007(12)
C34 0.060(17) 0.046(13) 0.034(12) -0.003(10) 0.002(11) -0.004(12)
C35 0.062(17) 0.046(13) 0.035(13) -0.003(10) 0.003(11) -0.003(12)
C36 0.070(16) 0.052(13) 0.038(12) -0.006(11) 0.003(14) -0.013(12)
C37 0.053(16) 0.052(13) 0.034(12) 0.005(10) -0.004(11) 0.000(12)
C38 0.058(17) 0.054(14) 0.042(13) 0.007(11) -0.002(13) -0.011(14)
C39 0.053(15) 0.055(14) 0.044(14) 0.009(11) -0.004(12) -0.007(11)
C40 0.048(15) 0.049(13) 0.036(12) 0.001(9) -0.006(11) -0.003(12)
C41 0.045(14) 0.045(13) 0.032(12) 0.000(10) -0.005(10) 0.000(11)
C42 0.047(14) 0.044(12) 0.034(12) -0.001(9) -0.002(10) 0.005(11)
C43 0.045(14) 0.047(12) 0.033(12) -0.003(10) -0.003(10) 0.002(11)
C44 0.049(14) 0.046(13) 0.034(11) -0.002(10) -0.005(10) 0.001(11)
C45 0.050(14) 0.050(13) 0.037(12) 0.001(10) -0.007(9) 0.003(11)
C46 0.041(12) 0.043(11) 0.031(11) 0.000(10) -0.002(9) 0.008(10)
C47 0.050(15) 0.049(14) 0.039(13) -0.002(11) -0.005(11) -0.004(12)
C48 0.050(15) 0.048(13) 0.038(13) -0.003(10) -0.008(11) 0.000(11)
C49 0.046(13) 0.048(13) 0.034(12) 0.000(10) 0.004(9) 0.005(11)
C50 0.052(14) 0.052(13) 0.036(11) 0.004(10) -0.003(9) 0.004(11)
C51 0.050(14) 0.048(12) 0.038(12) -0.006(10) -0.003(11) 0.002(11)
C52 0.050(15) 0.045(13) 0.035(13) -0.003(10) 0.000(10) 0.003(11)
C53 0.047(14) 0.045(12) 0.034(12) -0.003(9) -0.004(10) 0.001(11)
C54 0.046(14) 0.043(12) 0.039(12) -0.003(10) -0.003(10) 0.000(11)
C55 0.052(15) 0.048(13) 0.043(13) -0.006(10) -0.003(12) -0.001(13)
C56 0.053(16) 0.054(14) 0.054(15) -0.002(12) -0.004(13) 0.000(12)
C57 0.056(16) 0.054(14) 0.043(13) -0.001(11) 0.001(12) -0.001(13)
C58 0.053(16) 0.051(14) 0.040(13) -0.003(10) 0.001(11) 0.000(12)
C59 0.051(16) 0.050(14) 0.042(13) -0.007(11) -0.008(11) -0.002(12)
C60 0.050(15) 0.048(13) 0.047(14) -0.005(11) -0.004(11) -0.004(12)

loop_
_atom_type_symbol
_atom_type_description
_atom_type_scat_dispersion_real
_atom_type_scat_dispersion_imag
_atom_type_scat_source
C C 0.0033 0.0016 'International Tables Vol C Tables 4.2.6.8 and 6.1.1.4'
H H 0.0000 0.0000 'International Tables Vol C Tables 4.2.6.8 and 6.1.1.4'
N N 0.0061 0.0033 'International Tables Vol C Tables 4.2.6.8 and 6.1.1.4'
O O 0.0106 0.0060 'International Tables Vol C Tables 4.2.6.8 and 6.1.1.4'
Gd Gd -0.1653 3.9035 'International Tables Vol C Tables 4.2.6.8 and 6.1.1.4'

loop_
_geom_angle_atom_site_label_1
_geom_angle_atom_site_label_2
_geom_angle_atom_site_label_3
_geom_angle
_geom_angle_site_symmetry_1
_geom_angle_site_symmetry_3
O5 Gd1 O1 85.2(5) . .
O5 Gd1 O8 72.7(5) . 2_664
O1 Gd1 O8 89.6(5) . 2_664
O5 Gd1 O16 151.7(6) . 2_664
O1 Gd1 O16 75.5(5) . 2_664
O8 Gd1 O16 86.5(5) 2_664 2_664
O5 Gd1 O12 77.7(5) . .
O1 Gd1 O12 161.0(6) . .
O8 Gd1 O12 92.9(6) 2_664 .
O16 Gd1 O12 123.4(6) 2_664 .
O5 Gd1 N9 134.1(6) . .
O1 Gd1 N9 106.5(5) . .
O8 Gd1 N9 148.5(6) 2_664 .
O16 Gd1 N9 72.3(6) 2_664 .
O12 Gd1 N9 80.5(6) . .
O5 Gd1 N10 77.8(6) . .
O1 Gd1 N10 76.3(5) . .
O8 Gd1 N10 148.3(6) 2_664 .
O16 Gd1 N10 116.3(6) 2_664 .
O12 Gd1 N10 92.0(5) . .
N9 Gd1 N10 63.1(6) . .
O5 Gd1 O11 112.3(5) . .
O1 Gd1 O11 148.6(5) . .
O8 Gd1 O11 72.4(5) 2_664 .
O16 Gd1 O11 77.9(5) 2_664 .
O12 Gd1 O11 48.8(5) . .
N9 Gd1 O11 80.4(5) . .
N10 Gd1 O11 131.3(5) . .
O16 Gd1' O11 100(3) 2_664 .
O16 Gd1' O8 99.3(12) 2_664 2_664
O11 Gd1' O8 89.3(18) . 2_664
O16 Gd1' O12 149(2) 2_664 .
O11 Gd1' O12 57.9(10) . .
O8 Gd1' O12 101.3(8) 2_664 .
O16 Gd1' N9 77.0(7) 2_664 .
O11 Gd1' N9 93.3(13) . .
O8 Gd1' N9 175.9(9) 2_664 .
O12 Gd1' N9 82.8(7) . .
O16 Gd1' O5 139(2) 2_664 .
O11 Gd1' O5 117.4(7) . .
O8 Gd1' O5 66.7(10) 2_664 .
O12 Gd1' O5 71.0(11) . .
N9 Gd1' O5 115(2) . .
O16 Gd1' C29 23.1(9) 2_664 2_664
O11 Gd1' C29 79(2) . 2_664
O8 Gd1' C29 89.8(14) 2_664 2_664
O12 Gd1' C29 135(3) . 2_664
N9 Gd1' C29 87.5(10) . 2_664
O5 Gd1' C29 149.8(9) . 2_664
O16 Gd1' O1 70.9(10) 2_664 .
O11 Gd1' O1 166.6(18) . .
O8 Gd1' O1 82.5(11) 2_664 .
O12 Gd1' O1 134(3) . .
N9 Gd1' O1 94.4(14) . .
O5 Gd1' O1 68.9(14) . .
C29 Gd1' O1 90.3(6) 2_664 .
O16 Gd1' Gd3 82.6(17) 2_664 2_664
O11 Gd1' Gd3 44.4(11) . 2_664
O8 Gd1' Gd3 52.6(12) 2_664 2_664
O12 Gd1' Gd3 92.3(15) . 2_664
N9 Gd1' Gd3 128(2) . 2_664
O5 Gd1' Gd3 112.0(6) . 2_664
C29 Gd1' Gd3 60.6(12) 2_664 2_664
O1 Gd1' Gd3 122.9(6) . 2_664
O6 Gd2 O3 74.9(5) . .
O6 Gd2 O9 151.4(5) . .
O3 Gd2 O9 97.5(5) . .
O6 Gd2 O2 65.8(5) . .
O3 Gd2 O2 69.8(5) . .
O9 Gd2 O2 85.6(5) . .
O6 Gd2 O13 84.7(5) . .
O3 Gd2 O13 88.6(5) . .
O9 Gd2 O13 123.1(5) . .
O2 Gd2 O13 146.8(5) . .
O6 Gd2 N11 78.6(5) . .
O3 Gd2 N11 143.6(5) . .
O9 Gd2 N11 93.9(6) . .
O2 Gd2 N11 76.8(6) . .
O13 Gd2 N11 113.5(6) . .
O6 Gd2 N12 122.3(5) . .
O3 Gd2 N12 153.3(5) . .
O9 Gd2 N12 76.1(6) . .
O2 Gd2 N12 134.0(5) . .
O13 Gd2 N12 74.3(6) . .
N11 Gd2 N12 63.1(6) . .
O6 Gd2 O14 124.2(5) . .
O3 Gd2 O14 73.1(5) . .
O9 Gd2 O14 77.5(5) . .
O2 Gd2 O14 136.6(5) . .
O13 Gd2 O14 50.3(5) . .
N11 Gd2 O14 143.3(5) . .
N12 Gd2 O14 80.2(5) . .
O15 Gd3 O10 134.9(6) . .
O15 Gd3 O4 143.1(6) . .
O10 Gd3 O4 71.2(6) . .
O15 Gd3 O14 69.2(5) . .
O10 Gd3 O14 72.3(5) . .
O4 Gd3 O14 107.4(5) . .
O15 Gd3 O7 121.0(5) . .
O10 Gd3 O7 85.5(6) . .
O4 Gd3 O7 79.8(5) . .
O14 Gd3 O7 152.3(6) . .
O15 Gd3 O18 82.5(6) . .
O10 Gd3 O18 142.6(6) . .
O4 Gd3 O18 75.5(6) . .
O14 Gd3 O18 135.4(6) . .
O7 Gd3 O18 72.1(6) . .
O15 Gd3 O11 81.9(5) . 2_665
O10 Gd3 O11 66.3(5) . 2_665
O4 Gd3 O11 134.1(5) . 2_665
O14 Gd3 O11 75.5(5) . 2_665
O7 Gd3 O11 80.5(6) . 2_665
O18 Gd3 O11 134.8(5) . 2_665
O15 Gd3 O17 70.8(6) . .
O10 Gd3 O17 130.7(5) . .
O4 Gd3 O17 72.4(5) . .
O14 Gd3 O17 88.3(5) . .
O7 Gd3 O17 119.1(6) . .
O18 Gd3 O17 49.2(6) . .
O11 Gd3 O17 151.9(5) 2_665 .
O15 Gd3 O8 72.4(5) . .
O10 Gd3 O8 118.5(5) . .
O4 Gd3 O8 123.1(5) . .
O14 Gd3 O8 129.3(4) . .
O7 Gd3 O8 48.8(4) . .
O18 Gd3 O8 67.6(5) . .
O11 Gd3 O8 67.3(5) 2_665 .
O17 Gd3 O8 109.0(5) . .
O15 Gd3 Gd1' 60.6(5) . 2_665
O10 Gd3 Gd1' 100.4(5) . 2_665
O4 Gd3 Gd1' 152.4(5) . 2_665
O14 Gd3 Gd1' 94.2(6) . 2_665
O7 Gd3 Gd1' 73.2(6) . 2_665
O18 Gd3 Gd1' 101.2(6) . 2_665
O11 Gd3 Gd1' 35.3(5) 2_665 2_665
O17 Gd3 Gd1' 126.5(4) . 2_665
O8 Gd3 Gd1' 37.1(6) . 2_665
C9 N1 C7 105.9(18) . .
C9 N1 H1 127.0 . .
C7 N1 H1 127.0 . .
C9 N2 C6 103.5(17) . .
C18 N3 C15 105.4(17) . .
C18 N3 H3 127.3 . .
C15 N3 H3 127.3 . .
C18 N4 C16 109.3(17) . .
C27 N5 C25 106.8(16) . .
C27 N5 H5 126.6 . .
C25 N5 H5 126.6 . .
C27 N6 C24 105.9(15) . .
C36 N7 C34 105.7(18) . .
C36 N7 H7 127.1 . .
C34 N7 H7 127.1 . .
C36 N8 C33 108.4(18) . .
C41 N9 C37 117.8(18) . .
C41 N9 Gd1' 130(2) . .
C37 N9 Gd1' 109(2) . .
C41 N9 Gd1 115.4(14) . .
C37 N9 Gd1 124.3(14) . .
Gd1' N9 Gd1 15.1(13) . .
C46 N10 C42 118.9(18) . .
C46 N10 Gd1 123.0(14) . .
C42 N10 Gd1 115.2(13) . .
C53 N11 C49 120.5(18) . .
C53 N11 Gd2 117.8(13) . .
C49 N11 Gd2 120.6(15) . .
C58 N12 C54 118(2) . .
C58 N12 Gd2 123.3(16) . .
C54 N12 Gd2 117.9(15) . .
O19 N13 O18 124(2) . .
O19 N13 O17 119(2) . .
O18 N13 O17 117(2) . .
C1 O1 Gd1 156.1(13) . .
C1 O1 Gd1' 166.6(15) . .
Gd1 O1 Gd1' 11.4(8) . .
C1 O2 Gd2 127.2(13) . .
C2 O3 Gd2 143.6(14) . .
C2 O4 Gd3 114.7(14) . .
C10 O5 Gd1 126.7(12) . .
C10 O5 Gd1' 127.4(12) . .
Gd1 O5 Gd1' 11.3(8) . .
C10 O6 Gd2 132.0(11) . .
C11 O7 Gd3 105.6(14) . .
C11 O8 Gd1' 129.1(16) . 2_665
C11 O8 Gd1 129.1(15) . 2_665
Gd1' O8 Gd1 16.7(15) 2_665 2_665
C11 O8 Gd3 82.7(11) . .
Gd1' O8 Gd3 90.3(17) 2_665 .
Gd1 O8 Gd3 107.0(5) 2_665 .
C19 O9 Gd2 122.3(14) . .
C19 O10 Gd3 139.8(14) . .
C20 O11 Gd1' 96.2(16) . .
C20 O11 Gd3 129.5(14) . 2_664
Gd1' O11 Gd3 100.2(9) . 2_664
C20 O11 Gd1 89.0(12) . .
Gd1' O11 Gd1 7.2(9) . .
Gd3 O11 Gd1 105.2(6) 2_664 .
C20 O12 Gd1' 91(2) . .
C20 O12 Gd1 107.7(15) . .
Gd1' O12 Gd1 16.3(14) . .
C28 O13 Gd2 104.1(14) . .
C28 O14 Gd3 129.2(14) . .
C28 O14 Gd2 93.5(12) . .
Gd3 O14 Gd2 115.0(6) . .
C29 O15 Gd3 129.4(15) . .
C29 O16 Gd1' 114(2) . 2_665
C29 O16 Gd1 129.4(15) . 2_665
Gd1' O16 Gd1 15.9(16) 2_665 2_665
N13 O17 Gd3 93.8(12) . .
N13 O18 Gd3 100.0(14) . .
H20C O20 H20D 108.5 . .
H21C O21 H21D 108.5 . .
O2 C1 O1 125(2) . .
O2 C1 C3 118.6(18) . .
O1 C1 C3 116.0(18) . .
O4 C2 O3 121.5(19) . .
O4 C2 C4 117(2) . .
O3 C2 C4 121.1(18) . .
C8 C3 C4 124(2) . .
C8 C3 C1 115.3(18) . .
C4 C3 C1 120.4(18) . .
C5 C4 C3 118.3(19) . .
C5 C4 C2 113.9(18) . .
C3 C4 C2 128(2) . .
C4 C5 C6 118.4(19) . .
C4 C5 H5A 120.8 . .
C6 C5 H5A 120.8 . .
N2 C6 C5 131.1(19) . .
N2 C6 C7 105.9(18) . .
C5 C6 C7 123(2) . .
N1 C7 C8 133(2) . .
N1 C7 C6 110(2) . .
C8 C7 C6 116.7(19) . .
C3 C8 C7 119.4(19) . .
C3 C8 H8A 120.3 . .
C7 C8 H8A 120.3 . .
N1 C9 N2 114.5(19) . .
N1 C9 H9 122.7 . .
N2 C9 H9 122.7 . .
O5 C10 C12 116.3(17) . .
O5 C10 O6 104.3(16) . .
C12 C10 O6 136.5(17) . .
O7 C11 O8 121(2) . .
O7 C11 C13 119(2) . 2_665
O8 C11 C13 120.2(18) . 2_665
C17 C12 C13 120(2) . .
C17 C12 C10 115.5(18) . .
C13 C12 C10 124.2(18) . .
C14 C13 C12 118.3(18) . .
C14 C13 C11 116.6(18) . 2_664
C12 C13 C11 125.1(19) . 2_664
C15 C14 C13 119.0(19) . .
C15 C14 H14 120.5 . .
C13 C14 H14 120.5 . .
C14 C15 N3 127.7(19) . .
C14 C15 C16 122(2) . .
N3 C15 C16 110.6(18) . .
C17 C16 N4 135.7(19) . .
C17 C16 C15 121(2) . .
N4 C16 C15 103.6(19) . .
C16 C17 C12 120(2) . .
C16 C17 H17 119.9 . .
C12 C17 H17 119.9 . .
N3 C18 N4 111(2) . .
N3 C18 H18 124.5 . .
N4 C18 H18 124.5 . .
O10 C19 O9 123(2) . .
O10 C19 C21 115.2(19) . .
O9 C19 C21 121(2) . .
O12 C20 O11 114(2) . .
O12 C20 C22 122(2) . 2_664
O11 C20 C22 122.4(19) . 2_664
C26 C21 C22 119(2) . .
C26 C21 C19 116.1(18) . .
C22 C21 C19 125(2) . .
C23 C22 C21 121(2) . .
C23 C22 C20 113.6(18) . 2_665
C21 C22 C20 125.0(19) . 2_665
C22 C23 C24 119.5(19) . .
C22 C23 H23 120.2 . .
C24 C23 H23 120.2 . .
N6 C24 C25 106.7(17) . .
N6 C24 C23 131.9(17) . .
C25 C24 C23 121.4(18) . .
N5 C25 C26 133.7(18) . .
N5 C25 C24 108.7(17) . .
C26 C25 C24 117.3(19) . .
C21 C26 C25 121.6(18) . .
C21 C26 H26 119.2 . .
C25 C26 H26 119.2 . .
N5 C27 N6 111.9(16) . .
N5 C27 H27 124.1 . .
N6 C27 H27 124.1 . .
O13 C28 O14 110.1(19) . .
O13 C28 C30 123(2) . .
O14 C28 C30 123.6(19) . .
O16 C29 O15 124(2) . .
O16 C29 C31 119(2) . .
O15 C29 C31 116.9(19) . .
O16 C29 Gd1' 42.9(15) . 2_665
O15 C29 Gd1' 94.6(14) . 2_665
C31 C29 Gd1' 138.4(18) . 2_665
C31 C30 C35 122(2) . .
C31 C30 C28 125(2) . .
C35 C30 C28 113.5(19) . .
C30 C31 C32 119(2) . .
C30 C31 C29 123(2) . .
C32 C31 C29 117.8(19) . .
C33 C32 C31 119(2) . .
C33 C32 H32 120.7 . .
C31 C32 H32 120.7 . .
C32 C33 N8 133(2) . .
C32 C33 C34 121(2) . .
N8 C33 C34 106(2) . .
C35 C34 N7 129(2) . .
C35 C34 C33 123(2) . .
N7 C34 C33 107(2) . .
C34 C35 C30 117(2) . .
C34 C35 H35 121.6 . .
C30 C35 H35 121.6 . .
N8 C36 N7 111.6(19) . .
N8 C36 H36 124.2 . .
N7 C36 H36 124.2 . .
C38 C37 N9 125(2) . .
C38 C37 H37 117.7 . .
N9 C37 H37 117.7 . .
C39 C38 C37 117(2) . .
C39 C38 H38 121.7 . .
C37 C38 H38 121.7 . .
C38 C39 C40 123(2) . .
C38 C39 H39 118.7 . .
C40 C39 H39 118.7 . .
C39 C40 C41 116(2) . .
C39 C40 C47 126(2) . .
C41 C40 C47 116.6(19) . .
N9 C41 C42 121(2) . .
N9 C41 C40 120.5(19) . .
C42 C41 C40 118.0(19) . .
N10 C42 C41 117.5(19) . .
N10 C42 C43 121.1(19) . .
C41 C42 C43 121(2) . .
C48 C43 C42 115.1(19) . .
C48 C43 C44 129(2) . .
C42 C43 C44 116(2) . .
C45 C44 C43 121(2) . .
C45 C44 H44 119.5 . .
C43 C44 H44 119.5 . .
C44 C45 C46 118(2) . .
C44 C45 H45 120.8 . .
C46 C45 H45 120.8 . .
N10 C46 C45 125(2) . .
N10 C46 H46 117.7 . .
C45 C46 H46 117.7 . .
C48 C47 C40 121(2) . .
C48 C47 H47 119.4 . .
C40 C47 H47 119.4 . .
C47 C48 C43 127(2) . .
C47 C48 H48 116.5 . .
C43 C48 H48 116.5 . .
N11 C49 C50 122(2) . .
N11 C49 H49 119.2 . .
C50 C49 H49 119.2 . .
C49 C50 C51 117(2) . .
C49 C50 H50 121.6 . .
C51 C50 H50 121.6 . .
C52 C51 C50 119(2) . .
C52 C51 H51 120.4 . .
C50 C51 H51 120.4 . .
C51 C52 C53 119(2) . .
C51 C52 C59 123(2) . .
C53 C52 C59 117(2) . .
N11 C53 C52 122(2) . .
N11 C53 C54 119.3(19) . .
C52 C53 C54 119(2) . .
N12 C54 C53 117(2) . .
N12 C54 C55 123(2) . .
C53 C54 C55 119(2) . .
C56 C55 C60 127(3) . .
C56 C55 C54 114(2) . .
C60 C55 C54 119(2) . .
C57 C56 C55 121(3) . .
C57 C56 H56 119.4 . .
C55 C56 H56 119.4 . .
C56 C57 C58 123(2) . .
C56 C57 H57 118.6 . .
C58 C57 H57 118.6 . .
N12 C58 C57 120(2) . .
N12 C58 H58 120.1 . .
C57 C58 H58 120.1 . .
C60 C59 C52 123(2) . .
C60 C59 H59 118.6 . .
C52 C59 H59 118.6 . .
C59 C60 C55 122(2) . .
C59 C60 H60 119.2 . .
C55 C60 H60 119.2 . .

loop_
_geom_bond_atom_site_label_1
_geom_bond_atom_site_label_2
_geom_bond_distance
_geom_bond_site_symmetry_2
Gd1 O5 2.299(14) .
Gd1 O1 2.317(12) .
Gd1 O8 2.331(14) 2_664
Gd1 O16 2.349(15) 2_664
Gd1 O12 2.400(15) .
Gd1 N9 2.559(18) .
Gd1 N10 2.571(17) .
Gd1 O11 2.701(16) .
Gd1' O16 2.05(3) 2_664
Gd1' O11 2.10(6) .
Gd1' O8 2.15(2) 2_664
Gd1' O12 2.281(19) .
Gd1' N9 2.56(2) .
Gd1' O5 2.75(5) .
Gd1' C29 2.76(5) 2_664
Gd1' O1 2.77(5) .
Gd1' Gd3 3.57(5) 2_664
Gd2 O6 2.133(11) .
Gd2 O3 2.309(14) .
Gd2 O9 2.323(15) .
Gd2 O2 2.345(14) .
Gd2 O13 2.451(15) .
Gd2 N11 2.583(17) .
Gd2 N12 2.60(2) .
Gd2 O14 2.599(14) .
Gd3 O15 2.265(15) .
Gd3 O10 2.325(16) .
Gd3 O4 2.368(15) .
Gd3 O14 2.379(15) .
Gd3 O7 2.399(15) .
Gd3 O18 2.485(18) .
Gd3 O11 2.538(16) 2_665
Gd3 O17 2.583(17) .
Gd3 O8 2.835(13) .
Gd3 Gd1' 3.57(5) 2_665
N1 C9 1.31(3) .
N1 C7 1.33(3) .
N1 H1 0.8600 .
N2 C9 1.37(3) .
N2 C6 1.40(3) .
N3 C18 1.32(3) .
N3 C15 1.38(3) .
N3 H3 0.8600 .
N4 C18 1.36(3) .
N4 C16 1.37(3) .
N5 C27 1.33(2) .
N5 C25 1.36(2) .
N5 H5 0.8600 .
N6 C27 1.37(2) .
N6 C24 1.39(2) .
N7 C36 1.37(3) .
N7 C34 1.40(3) .
N7 H7 0.8600 .
N8 C36 1.32(3) .
N8 C33 1.40(3) .
N9 C41 1.31(3) .
N9 C37 1.39(3) .
N10 C46 1.32(2) .
N10 C42 1.36(3) .
N11 C53 1.33(3) .
N11 C49 1.34(3) .
N12 C58 1.30(3) .
N12 C54 1.33(3) .
N13 O19 1.21(3) .
N13 O18 1.21(2) .
N13 O17 1.26(2) .
O1 C1 1.26(2) .
O2 C1 1.20(2) .
O3 C2 1.27(3) .
O4 C2 1.24(2) .
O5 C10 1.31(2) .
O6 C10 1.66(2) .
O7 C11 1.22(2) .
O8 C11 1.31(3) .
O8 Gd1' 2.15(2) 2_665
O8 Gd1 2.331(14) 2_665
O9 C19 1.29(2) .
O10 C19 1.26(3) .
O11 C20 1.33(3) .
O11 Gd3 2.538(16) 2_664
O12 C20 1.20(2) .
O13 C28 1.25(3) .
O14 C28 1.37(3) .
O15 C29 1.32(3) .
O16 C29 1.19(3) .
O16 Gd1' 2.05(3) 2_665
O16 Gd1 2.349(15) 2_665
O20 H20C 0.8501 .
O20 H20D 0.8499 .
O21 H21C 0.8500 .
O21 H21D 0.8500 .
C1 C3 1.60(3) .
C2 C4 1.48(3) .
C3 C8 1.33(3) .
C3 C4 1.41(3) .
C4 C5 1.37(3) .
C5 C6 1.40(3) .
C5 H5A 0.9300 .
C6 C7 1.41(3) .
C7 C8 1.41(3) .
C8 H8A 0.9300 .
C9 H9 0.9300 .
C10 C12 1.50(3) .
C11 C13 1.48(3) 2_665
C12 C17 1.36(3) .
C12 C13 1.45(3) .
C13 C14 1.42(3) .
C13 C11 1.48(3) 2_664
C14 C15 1.35(3) .
C14 H14 0.9300 .
C15 C16 1.40(3) .
C16 C17 1.36(3) .
C17 H17 0.9300 .
C18 H18 0.9300 .
C19 C21 1.44(3) .
C20 C22 1.51(3) 2_664
C21 C26 1.36(3) .
C21 C22 1.43(2) .
C22 C23 1.30(3) .
C22 C20 1.51(3) 2_665
C23 C24 1.40(3) .
C23 H23 0.9300 .
C24 C25 1.40(2) .
C25 C26 1.38(3) .
C26 H26 0.9300 .
C27 H27 0.9300 .
C28 C30 1.48(3) .
C29 C31 1.49(3) .
C29 Gd1' 2.76(5) 2_665
C30 C31 1.40(3) .
C30 C35 1.43(3) .
C31 C32 1.41(3) .
C32 C33 1.36(3) .
C32 H32 0.9300 .
C33 C34 1.41(3) .
C34 C35 1.33(3) .
C35 H35 0.9300 .
C36 H36 0.9300 .
C37 C38 1.36(3) .
C37 H37 0.9300 .
C38 C39 1.33(3) .
C38 H38 0.9300 .
C39 C40 1.41(3) .
C39 H39 0.9300 .
C40 C41 1.46(3) .
C40 C47 1.49(3) .
C41 C42 1.37(3) .
C42 C43 1.45(3) .
C43 C48 1.43(3) .
C43 C44 1.49(3) .
C44 C45 1.29(3) .
C44 H44 0.9300 .
C45 C46 1.44(3) .
C45 H45 0.9300 .
C46 H46 0.9300 .
C47 C48 1.18(3) .
C47 H47 0.9300 .
C48 H48 0.9300 .
C49 C50 1.43(3) .
C49 H49 0.9300 .
C50 C51 1.46(3) .
C50 H50 0.9300 .
C51 C52 1.34(3) .
C51 H51 0.9300 .
C52 C53 1.44(3) .
C52 C59 1.46(3) .
C53 C54 1.45(3) .
C54 C55 1.47(3) .
C55 C56 1.33(3) .
C55 C60 1.38(3) .
C56 C57 1.31(3) .
C56 H56 0.9300 .
C57 C58 1.38(3) .
C57 H57 0.9300 .
C58 H58 0.9300 .
C59 C60 1.36(3) .
C59 H59 0.9300 .
C60 H60 0.9300 .

loop_
_geom_torsion_atom_site_label_1
_geom_torsion_atom_site_label_2
_geom_torsion_atom_site_label_3
_geom_torsion_atom_site_label_4
_geom_torsion
_geom_torsion_site_symmetry_1
_geom_torsion_site_symmetry_4
O16 Gd1' N9 C41 96(3) 2_664 .
O11 Gd1' N9 C41 -164.0(19) . .
O8 Gd1' N9 C41 67(44) 2_664 .
O12 Gd1' N9 C41 -107(2) . .
O5 Gd1' N9 C41 -42(2) . .
C29 Gd1' N9 C41 117(2) 2_664 .
O1 Gd1' N9 C41 27(2) . .
Gd3 Gd1' N9 C41 165.8(17) 2_664 .
O16 Gd1' N9 C37 -64(2) 2_664 .
O11 Gd1' N9 C37 35.7(17) . .
O8 Gd1' N9 C37 -93(43) 2_664 .
O12 Gd1' N9 C37 93(2) . .
O5 Gd1' N9 C37 158.0(16) . .
C29 Gd1' N9 C37 -43.2(18) 2_664 .
O1 Gd1' N9 C37 -133.3(17) . .
Gd3 Gd1' N9 C37 5.6(16) 2_664 .
O16 Gd1' N9 Gd1 110.2(18) 2_664 .
O11 Gd1' N9 Gd1 -150.0(17) . .
O8 Gd1' N9 Gd1 81(43) 2_664 .
O12 Gd1' N9 Gd1 -92.9(18) . .
O5 Gd1' N9 Gd1 -27.8(13) . .
C29 Gd1' N9 Gd1 131.1(16) 2_664 .
O1 Gd1' N9 Gd1 41.0(12) . .
Gd3 Gd1' N9 Gd1 179.8(15) 2_664 .
O5 Gd1 N9 C41 -56.7(17) . .
O1 Gd1 N9 C41 42.8(16) . .
O8 Gd1 N9 C41 161.0(14) 2_664 .
O16 Gd1 N9 C41 111.2(16) 2_664 .
O12 Gd1 N9 C41 -119.1(15) . .
N10 Gd1 N9 C41 -22.0(14) . .
O11 Gd1 N9 C41 -168.6(15) . .
O5 Gd1 N9 C37 141.6(15) . .
O1 Gd1 N9 C37 -118.9(16) . .
O8 Gd1 N9 C37 -1(2) 2_664 .
O16 Gd1 N9 C37 -50.5(16) 2_664 .
O12 Gd1 N9 C37 79.2(17) . .
N10 Gd1 N9 C37 176.4(18) . .
O11 Gd1 N9 C37 29.7(16) . .
O5 Gd1 N9 Gd1' 135.0(13) . .
O1 Gd1 N9 Gd1' -125.4(11) . .
O8 Gd1 N9 Gd1' -7.3(14) 2_664 .
O16 Gd1 N9 Gd1' -57.1(11) 2_664 .
O12 Gd1 N9 Gd1' 72.7(11) . .
N10 Gd1 N9 Gd1' 169.8(12) . .
O11 Gd1 N9 Gd1' 23.1(11) . .
O5 Gd1 N10 C46 -22.9(16) . .
O1 Gd1 N10 C46 65.0(16) . .
O8 Gd1 N10 C46 -1(2) 2_664 .
O16 Gd1 N10 C46 131.0(16) 2_664 .
O12 Gd1 N10 C46 -99.8(16) . .
N9 Gd1 N10 C46 -178.2(18) . .
O11 Gd1 N10 C46 -132.0(15) . .
O5 Gd1 N10 C42 176.6(15) . .
O1 Gd1 N10 C42 -95.4(14) . .
O8 Gd1 N10 C42 -161.5(13) 2_664 .
O16 Gd1 N10 C42 -29.5(16) 2_664 .
O12 Gd1 N10 C42 99.7(14) . .
N9 Gd1 N10 C42 21.4(13) . .
O11 Gd1 N10 C42 67.5(16) . .
O6 Gd2 N11 C53 119.6(16) . .
O3 Gd2 N11 C53 163.5(13) . .
O9 Gd2 N11 C53 -88.3(16) . .
O2 Gd2 N11 C53 -172.9(16) . .
O13 Gd2 N11 C53 40.5(17) . .
N12 Gd2 N11 C53 -15.9(15) . .
O14 Gd2 N11 C53 -14(2) . .
O6 Gd2 N11 C49 -48.6(16) . .
O3 Gd2 N11 C49 -5(2) . .
O9 Gd2 N11 C49 103.6(17) . .
O2 Gd2 N11 C49 19.0(16) . .
O13 Gd2 N11 C49 -127.7(16) . .
N12 Gd2 N11 C49 175.9(19) . .
O14 Gd2 N11 C49 177.8(14) . .
O6 Gd2 N12 C58 135.5(16) . .
O3 Gd2 N12 C58 11(2) . .
O9 Gd2 N12 C58 -68.5(17) . .
O2 Gd2 N12 C58 -138.1(16) . .
O13 Gd2 N12 C58 62.4(17) . .
N11 Gd2 N12 C58 -170.2(19) . .
O14 Gd2 N12 C58 11.0(17) . .
O6 Gd2 N12 C54 -35.4(18) . .
O3 Gd2 N12 C54 -160.3(14) . .
O9 Gd2 N12 C54 120.7(17) . .
O2 Gd2 N12 C54 51.0(18) . .
O13 Gd2 N12 C54 -108.5(16) . .
N11 Gd2 N12 C54 19.0(15) . .
O14 Gd2 N12 C54 -159.9(16) . .
O5 Gd1 O1 C1 64(3) . .
O8 Gd1 O1 C1 137(3) 2_664 .
O16 Gd1 O1 C1 -137(3) 2_664 .
O12 Gd1 O1 C1 39(4) . .
N9 Gd1 O1 C1 -71(3) . .
N10 Gd1 O1 C1 -15(3) . .
O11 Gd1 O1 C1 -170(3) . .
O5 Gd1 O1 Gd1' -132.7(14) . .
O8 Gd1 O1 Gd1' -60.1(14) 2_664 .
O16 Gd1 O1 Gd1' 26.4(14) 2_664 .
O12 Gd1 O1 Gd1' -158(2) . .
N9 Gd1 O1 Gd1' 92.5(14) . .
N10 Gd1 O1 Gd1' 148.7(14) . .
O11 Gd1 O1 Gd1' -6.3(15) . .
O16 Gd1' O1 C1 -118(6) 2_664 .
O11 Gd1' O1 C1 -168(5) . .
O8 Gd1' O1 C1 139(6) 2_664 .
O12 Gd1' O1 C1 40(6) . .
N9 Gd1' O1 C1 -44(6) . .
O5 Gd1' O1 C1 71(6) . .
C29 Gd1' O1 C1 -131(6) 2_664 .
Gd3 Gd1' O1 C1 174(6) 2_664 .
O16 Gd1' O1 Gd1 -148.6(17) 2_664 .
O11 Gd1' O1 Gd1 161(5) . .
O8 Gd1' O1 Gd1 108.8(18) 2_664 .
O12 Gd1' O1 Gd1 10.3(11) . .
N9 Gd1' O1 Gd1 -73.9(16) . .
O5 Gd1' O1 Gd1 40.9(13) . .
C29 Gd1' O1 Gd1 -161.5(17) 2_664 .
Gd3 Gd1' O1 Gd1 144.2(18) 2_664 .
O6 Gd2 O2 C1 -29.9(16) . .
O3 Gd2 O2 C1 52.2(16) . .
O9 Gd2 O2 C1 151.9(17) . .
O13 Gd2 O2 C1 0(2) . .
N11 Gd2 O2 C1 -113.1(17) . .
N12 Gd2 O2 C1 -142.2(16) . .
O14 Gd2 O2 C1 85.1(17) . .
O6 Gd2 O3 C2 123(2) . .
O9 Gd2 O3 C2 -29(2) . .
O2 Gd2 O3 C2 54(2) . .
O13 Gd2 O3 C2 -152(2) . .
N11 Gd2 O3 C2 78(2) . .
N12 Gd2 O3 C2 -103(2) . .
O14 Gd2 O3 C2 -103(2) . .
O15 Gd3 O4 C2 73.4(19) . .
O10 Gd3 O4 C2 -68.6(16) . .
O14 Gd3 O4 C2 -4.9(17) . .
O7 Gd3 O4 C2 -157.3(17) . .
O18 Gd3 O4 C2 128.7(17) . .
O11 Gd3 O4 C2 -91.5(17) 2_665 .
O17 Gd3 O4 C2 77.5(16) . .
O8 Gd3 O4 C2 179.1(15) . .
Gd1' Gd3 O4 C2 -144.8(16) 2_665 .
O1 Gd1 O5 C10 34.2(16) . .
O8 Gd1 O5 C10 -56.9(16) 2_664 .
O16 Gd1 O5 C10 -12(2) 2_664 .
O12 Gd1 O5 C10 -154.0(16) . .
N9 Gd1 O5 C10 142.6(15) . .
N10 Gd1 O5 C10 111.2(16) . .
O11 Gd1 O5 C10 -118.9(15) . .
O1 Gd1 O5 Gd1' 132.3(15) . .
O8 Gd1 O5 Gd1' 41.2(15) 2_664 .
O16 Gd1 O5 Gd1' 85.6(18) 2_664 .
O12 Gd1 O5 Gd1' -55.8(15) . .
N9 Gd1 O5 Gd1' -119.3(16) . .
N10 Gd1 O5 Gd1' -150.7(15) . .
O11 Gd1 O5 Gd1' -20.8(14) . .
O16 Gd1' O5 C10 35(4) 2_664 .
O11 Gd1' O5 C10 -118.0(16) . .
O8 Gd1' O5 C10 -42(2) 2_664 .
O12 Gd1' O5 C10 -153.7(17) . .
N9 Gd1' O5 C10 134.0(16) . .
C29 Gd1' O5 C10 0(5) 2_664 .
O1 Gd1' O5 C10 49.1(19) . .
Gd3 Gd1' O5 C10 -69.1(19) 2_664 .
O16 Gd1' O5 Gd1 -55(3) 2_664 .
O11 Gd1' O5 Gd1 152(2) . .
O8 Gd1' O5 Gd1 -132.2(17) 2_664 .
O12 Gd1' O5 Gd1 115.9(18) . .
N9 Gd1' O5 Gd1 43.6(16) . .
C29 Gd1' O5 Gd1 -91(4) 2_664 .
O1 Gd1' O5 Gd1 -41.4(13) . .
Gd3 Gd1' O5 Gd1 -159.6(17) 2_664 .
O3 Gd2 O6 C10 153.4(13) . .
O9 Gd2 O6 C10 -128.7(14) . .
O2 Gd2 O6 C10 -132.3(13) . .
O13 Gd2 O6 C10 63.5(13) . .
N11 Gd2 O6 C10 -51.8(13) . .
N12 Gd2 O6 C10 -4.2(14) . .
O14 Gd2 O6 C10 96.6(13) . .
O15 Gd3 O7 C11 2.6(19) . .
O10 Gd3 O7 C11 143.7(17) . .
O4 Gd3 O7 C11 -144.6(17) . .
O14 Gd3 O7 C11 107.3(18) . .
O18 Gd3 O7 C11 -66.7(17) . .
O11 Gd3 O7 C11 77.0(17) 2_665 .
O17 Gd3 O7 C11 -81.5(17) . .
O8 Gd3 O7 C11 8.9(15) . .
Gd1' Gd3 O7 C11 41.4(16) 2_665 .
O15 Gd3 O8 C11 166.3(15) . .
O10 Gd3 O8 C11 -61.6(15) . .
O4 Gd3 O8 C11 23.6(15) . .
O14 Gd3 O8 C11 -151.5(13) . .
O7 Gd3 O8 C11 -8.0(14) . .
O18 Gd3 O8 C11 77.3(14) . .
O11 Gd3 O8 C11 -105.3(14) 2_665 .
O17 Gd3 O8 C11 104.5(14) . .
Gd1' Gd3 O8 C11 -129.4(15) 2_665 .
O15 Gd3 O8 Gd1' -64.3(7) . 2_665
O10 Gd3 O8 Gd1' 67.8(7) . 2_665
O4 Gd3 O8 Gd1' 153.0(6) . 2_665
O14 Gd3 O8 Gd1' -22.1(8) . 2_665
O7 Gd3 O8 Gd1' 121.4(9) . 2_665
O18 Gd3 O8 Gd1' -153.2(7) . 2_665
O11 Gd3 O8 Gd1' 24.1(6) 2_665 2_665
O17 Gd3 O8 Gd1' -126.0(6) . 2_665
O15 Gd3 O8 Gd1 -65.0(6) . 2_665
O10 Gd3 O8 Gd1 67.1(7) . 2_665
O4 Gd3 O8 Gd1 152.3(6) . 2_665
O14 Gd3 O8 Gd1 -22.8(8) . 2_665
O7 Gd3 O8 Gd1 120.7(9) . 2_665
O18 Gd3 O8 Gd1 -154.0(7) . 2_665
O11 Gd3 O8 Gd1 23.4(5) 2_665 2_665
O17 Gd3 O8 Gd1 -126.8(6) . 2_665
Gd1' Gd3 O8 Gd1 -0.7(3) 2_665 2_665
O6 Gd2 O9 C19 -106.5(17) . .
O3 Gd2 O9 C19 -34.2(16) . .
O2 Gd2 O9 C19 -103.2(16) . .
O13 Gd2 O9 C19 59.0(18) . .
N11 Gd2 O9 C19 -179.6(16) . .
N12 Gd2 O9 C19 119.3(17) . .
O14 Gd2 O9 C19 36.5(16) . .
O15 Gd3 O10 C19 -2(2) . .
O4 Gd3 O10 C19 146(2) . .
O14 Gd3 O10 C19 30(2) . .
O7 Gd3 O10 C19 -133(2) . .
O18 Gd3 O10 C19 174.8(19) . .
O11 Gd3 O10 C19 -51(2) 2_665 .
O17 Gd3 O10 C19 102(2) . .
O8 Gd3 O10 C19 -95(2) . .
Gd1' Gd3 O10 C19 -61(2) 2_665 .
O16 Gd1' O11 C20 159.8(15) 2_664 .
O8 Gd1' O11 C20 -100.9(16) 2_664 .
O12 Gd1' O11 C20 2.9(13) . .
N9 Gd1' O11 C20 82.4(16) . .
O5 Gd1' O11 C20 -37.7(18) . .
C29 Gd1' O11 C20 169.2(15) 2_664 .
O1 Gd1' O11 C20 -153(4) . .
Gd3 Gd1' O11 C20 -132.0(16) 2_664 .
O16 Gd1' O11 Gd3 -68.2(9) 2_664 2_664
O8 Gd1' O11 Gd3 31.2(11) 2_664 2_664
O12 Gd1' O11 Gd3 135.0(9) . 2_664
N9 Gd1' O11 Gd3 -145.6(9) . 2_664
O5 Gd1' O11 Gd3 94.3(11) . 2_664
C29 Gd1' O11 Gd3 -58.8(7) 2_664 2_664
O1 Gd1' O11 Gd3 -21(5) . 2_664
O16 Gd1' O11 Gd1 158(3) 2_664 .
O8 Gd1' O11 Gd1 -103(3) 2_664 .
O12 Gd1' O11 Gd1 1(3) . .
N9 Gd1' O11 Gd1 81(3) . .
O5 Gd1' O11 Gd1 -39(3) . .
C29 Gd1' O11 Gd1 168(3) 2_664 .
O1 Gd1' O11 Gd1 -155(6) . .
Gd3 Gd1' O11 Gd1 -134(3) 2_664 .
O5 Gd1 O11 C20 -45.2(14) . .
O1 Gd1 O11 C20 -165.1(13) . .
O8 Gd1 O11 C20 -107.3(14) 2_664 .
O16 Gd1 O11 C20 162.5(14) 2_664 .
O12 Gd1 O11 C20 3.0(13) . .
N9 Gd1 O11 C20 88.8(13) . .
N10 Gd1 O11 C20 48.0(15) . .
O5 Gd1 O11 Gd1' 133(3) . .
O1 Gd1 O11 Gd1' 13(3) . .
O8 Gd1 O11 Gd1' 71(3) 2_664 .
O16 Gd1 O11 Gd1' -19(3) 2_664 .
O12 Gd1 O11 Gd1' -179(3) . .
N9 Gd1 O11 Gd1' -93(3) . .
N10 Gd1 O11 Gd1' -134(3) . .
O5 Gd1 O11 Gd3 85.6(6) . 2_664
O1 Gd1 O11 Gd3 -34.3(12) . 2_664
O8 Gd1 O11 Gd3 23.5(5) 2_664 2_664
O16 Gd1 O11 Gd3 -66.7(6) 2_664 2_664
O12 Gd1 O11 Gd3 133.9(9) . 2_664
N9 Gd1 O11 Gd3 -140.4(6) . 2_664
N10 Gd1 O11 Gd3 178.9(6) . 2_664
O16 Gd1' O12 C20 -53(5) 2_664 .
O11 Gd1' O12 C20 -3.3(15) . .
O8 Gd1' O12 C20 79(3) 2_664 .
N9 Gd1' O12 C20 -101.7(19) . .
O5 Gd1' O12 C20 139.0(17) . .
C29 Gd1' O12 C20 -23(2) 2_664 .
O1 Gd1' O12 C20 169.2(15) . .
Gd3 Gd1' O12 C20 26.5(16) 2_664 .
O16 Gd1' O12 Gd1 131(5) 2_664 .
O11 Gd1' O12 Gd1 -179.4(14) . .
O8 Gd1' O12 Gd1 -97(2) 2_664 .
N9 Gd1' O12 Gd1 82.2(16) . .
O5 Gd1' O12 Gd1 -37.1(11) . .
C29 Gd1' O12 Gd1 161(2) 2_664 .
O1 Gd1' O12 Gd1 -7.0(8) . .
Gd3 Gd1' O12 Gd1 -149.7(14) 2_664 .
O5 Gd1 O12 C20 131.5(17) . .
O1 Gd1 O12 C20 157.3(17) . .
O8 Gd1 O12 C20 60.0(17) 2_664 .
O16 Gd1 O12 C20 -27.8(18) 2_664 .
N9 Gd1 O12 C20 -89.1(17) . .
N10 Gd1 O12 C20 -151.4(17) . .
O11 Gd1 O12 C20 -3.5(15) . .
O5 Gd1 O12 Gd1' 135.6(12) . .
O1 Gd1 O12 Gd1' 161.3(19) . .
O8 Gd1 O12 Gd1' 64.0(12) 2_664 .
O16 Gd1 O12 Gd1' -23.7(13) 2_664 .
N9 Gd1 O12 Gd1' -85.0(12) . .
N10 Gd1 O12 Gd1' -147.3(12) . .
O11 Gd1 O12 Gd1' 0.5(12) . .
O6 Gd2 O13 C28 153.1(15) . .
O3 Gd2 O13 C28 78.1(15) . .
O9 Gd2 O13 C28 -20.0(17) . .
O2 Gd2 O13 C28 126.1(15) . .
N11 Gd2 O13 C28 -131.7(15) . .
N12 Gd2 O13 C28 -81.2(15) . .
O14 Gd2 O13 C28 9.0(14) . .
O15 Gd3 O14 C28 -35.7(16) . .
O10 Gd3 O14 C28 168.3(18) . .
O4 Gd3 O14 C28 105.3(17) . .
O7 Gd3 O14 C28 -153.3(15) . .
O18 Gd3 O14 C28 18(2) . .
O11 Gd3 O14 C28 -122.4(17) 2_665 .
O17 Gd3 O14 C28 34.4(17) . .
O8 Gd3 O14 C28 -79.0(18) . .
Gd1' Gd3 O14 C28 -92.1(17) 2_665 .
O15 Gd3 O14 Gd2 -153.6(8) . .
O10 Gd3 O14 Gd2 50.4(6) . .
O4 Gd3 O14 Gd2 -12.6(8) . .
O7 Gd3 O14 Gd2 88.8(12) . .
O18 Gd3 O14 Gd2 -99.4(8) . .
O11 Gd3 O14 Gd2 119.7(7) 2_665 .
O17 Gd3 O14 Gd2 -83.5(7) . .
O8 Gd3 O14 Gd2 163.1(5) . .
Gd1' Gd3 O14 Gd2 150.0(6) 2_665 .
O6 Gd2 O14 C28 -52.9(14) . .
O3 Gd2 O14 C28 -110.6(13) . .
O9 Gd2 O14 C28 147.4(14) . .
O2 Gd2 O14 C28 -142.8(13) . .
O13 Gd2 O14 C28 -8.0(12) . .
N11 Gd2 O14 C28 67.9(16) . .
N12 Gd2 O14 C28 69.6(13) . .
O6 Gd2 O14 Gd3 83.8(8) . .
O3 Gd2 O14 Gd3 26.1(6) . .
O9 Gd2 O14 Gd3 -75.9(7) . .
O2 Gd2 O14 Gd3 -6.2(11) . .
O13 Gd2 O14 Gd3 128.7(10) . .
N11 Gd2 O14 Gd3 -155.4(7) . .
N12 Gd2 O14 Gd3 -153.7(7) . .
O10 Gd3 O15 C29 -35(2) . .
O4 Gd3 O15 C29 -160.3(15) . .
O14 Gd3 O15 C29 -68.7(17) . .
O7 Gd3 O15 C29 82.5(18) . .
O18 Gd3 O15 C29 146.3(18) . .
O11 Gd3 O15 C29 8.8(17) 2_665 .
O17 Gd3 O15 C29 -164.4(19) . .
O8 Gd3 O15 C29 77.5(17) . .
Gd1' Gd3 O15 C29 38.9(17) 2_665 .
O19 N13 O17 Gd3 -172(2) . .
O18 N13 O17 Gd3 5(2) . .
O15 Gd3 O17 N13 -99.8(13) . .
O10 Gd3 O17 N13 126.9(12) . .
O4 Gd3 O17 N13 82.8(13) . .
O14 Gd3 O17 N13 -168.3(13) . .
O7 Gd3 O17 N13 15.8(14) . .
O18 Gd3 O17 N13 -3.0(12) . .
O11 Gd3 O17 N13 -114.1(15) 2_665 .
O8 Gd3 O17 N13 -37.0(13) . .
Gd1' Gd3 O17 N13 -74.3(15) 2_665 .
O19 N13 O18 Gd3 172(2) . .
O17 N13 O18 Gd3 -5(2) . .
O15 Gd3 O18 N13 74.2(14) . .
O10 Gd3 O18 N13 -103.6(16) . .
O4 Gd3 O18 N13 -75.9(14) . .
O14 Gd3 O18 N13 24.3(17) . .
O7 Gd3 O18 N13 -159.7(15) . .
O11 Gd3 O18 N13 144.8(12) 2_665 .
O17 Gd3 O18 N13 3.2(12) . .
O8 Gd3 O18 N13 148.3(15) . .
Gd1' Gd3 O18 N13 132.2(13) 2_665 .
Gd2 O2 C1 O1 84(2) . .
Gd2 O2 C1 C3 -102.7(18) . .
Gd1 O1 C1 O2 -122(3) . .
Gd1' O1 C1 O2 -136(5) . .
Gd1 O1 C1 C3 64(4) . .
Gd1' O1 C1 C3 50(7) . .
Gd3 O4 C2 O3 -11(3) . .
Gd3 O4 C2 C4 166.5(15) . .
Gd2 O3 C2 O4 100(3) . .
Gd2 O3 C2 C4 -77(3) . .
O2 C1 C3 C8 -132(2) . .
O1 C1 C3 C8 42(3) . .
O2 C1 C3 C4 46(3) . .
O1 C1 C3 C4 -140(2) . .
C8 C3 C4 C5 2(3) . .
C1 C3 C4 C5 -176.1(19) . .
C8 C3 C4 C2 -173(2) . .
C1 C3 C4 C2 10(3) . .
O4 C2 C4 C5 16(3) . .
O3 C2 C4 C5 -167(2) . .
O4 C2 C4 C3 -170(2) . .
O3 C2 C4 C3 8(4) . .
C3 C4 C5 C6 -3(3) . .
C2 C4 C5 C6 172(2) . .
C9 N2 C6 C5 -178(2) . .
C9 N2 C6 C7 2(2) . .
C4 C5 C6 N2 -179(2) . .
C4 C5 C6 C7 1(3) . .
C9 N1 C7 C8 178(2) . .
C9 N1 C7 C6 5(3) . .
N2 C6 C7 N1 -5(3) . .
C5 C6 C7 N1 176(2) . .
N2 C6 C7 C8 -178.9(19) . .
C5 C6 C7 C8 1(3) . .
C4 C3 C8 C7 1(3) . .
C1 C3 C8 C7 178.8(19) . .
N1 C7 C8 C3 -175(2) . .
C6 C7 C8 C3 -2(3) . .
C7 N1 C9 N2 -4(3) . .
C6 N2 C9 N1 1(3) . .
Gd1 O5 C10 C12 101.2(19) . .
Gd1' O5 C10 C12 87(2) . .
Gd1 O5 C10 O6 -62.8(17) . .
Gd1' O5 C10 O6 -77.0(19) . .
Gd2 O6 C10 O5 -175.4(10) . .
Gd2 O6 C10 C12 26(3) . .
Gd3 O7 C11 O8 -17(3) . .
Gd3 O7 C11 C13 159.4(18) . 2_665
Gd1' O8 C11 O7 -71(4) 2_665 .
Gd1 O8 C11 O7 -92(2) 2_665 .
Gd3 O8 C11 O7 14(2) . .
Gd1' O8 C11 C13 113(3) 2_665 2_665
Gd1 O8 C11 C13 92(3) 2_665 2_665
Gd3 O8 C11 C13 -162(2) . 2_665
O5 C10 C12 C17 138.1(19) . .
O6 C10 C12 C17 -65(3) . .
O5 C10 C12 C13 -37(3) . .
O6 C10 C12 C13 120(2) . .
C17 C12 C13 C14 3(3) . .
C10 C12 C13 C14 178.1(19) . .
C17 C12 C13 C11 -179(2) . 2_664
C10 C12 C13 C11 -4(3) . 2_664
C12 C13 C14 C15 -2(3) . .
C11 C13 C14 C15 179(2) 2_664 .
C13 C14 C15 N3 -178(2) . .
C13 C14 C15 C16 -1(3) . .
C18 N3 C15 C14 180(2) . .
C18 N3 C15 C16 3(3) . .
C18 N4 C16 C17 177(3) . .
C18 N4 C16 C15 0(3) . .
C14 C15 C16 C17 3(4) . .
N3 C15 C16 C17 -179(2) . .
C14 C15 C16 N4 -179(2) . .
N3 C15 C16 N4 -2(3) . .
N4 C16 C17 C12 -179(2) . .
C15 C16 C17 C12 -2(3) . .
C13 C12 C17 C16 -1(3) . .
C10 C12 C17 C16 -176.2(19) . .
C15 N3 C18 N4 -2(3) . .
C16 N4 C18 N3 1(3) . .
Gd3 O10 C19 O9 -84(3) . .
Gd3 O10 C19 C21 106(2) . .
Gd2 O9 C19 O10 23(3) . .
Gd2 O9 C19 C21 -167.7(14) . .
Gd1' O12 C20 O11 5(2) . .
Gd1 O12 C20 O11 6(3) . .
Gd1' O12 C20 C22 170(2) . 2_664
Gd1 O12 C20 C22 171.3(17) . 2_664
Gd1' O11 C20 O12 -5(2) . .
Gd3 O11 C20 O12 -114(2) 2_664 .
Gd1 O11 C20 O12 -5(2) . .
Gd1' O11 C20 C22 -170(2) . 2_664
Gd3 O11 C20 C22 81(3) 2_664 2_664
Gd1 O11 C20 C22 -170(2) . 2_664
O10 C19 C21 C26 133(2) . .
O9 C19 C21 C26 -37(3) . .
O10 C19 C21 C22 -43(3) . .
O9 C19 C21 C22 147(2) . .
C26 C21 C22 C23 -2(4) . .
C19 C21 C22 C23 173(2) . .
C26 C21 C22 C20 177.5(19) . 2_665
C19 C21 C22 C20 -7(4) . 2_665
C21 C22 C23 C24 -1(3) . .
C20 C22 C23 C24 179.6(19) 2_665 .
C27 N6 C24 C25 0(2) . .
C27 N6 C24 C23 178(2) . .
C22 C23 C24 N6 -174(2) . .
C22 C23 C24 C25 3(3) . .
C27 N5 C25 C26 -174(2) . .
C27 N5 C25 C24 0(2) . .
N6 C24 C25 N5 0(3) . .
C23 C24 C25 N5 -178.3(18) . .
N6 C24 C25 C26 175.2(18) . .
C23 C24 C25 C26 -3(3) . .
C22 C21 C26 C25 2(3) . .
C19 C21 C26 C25 -174(2) . .
N5 C25 C26 C21 174(2) . .
C24 C25 C26 C21 0(3) . .
C25 N5 C27 N6 0(2) . .
C24 N6 C27 N5 0(2) . .
Gd2 O13 C28 O14 -14(2) . .
Gd2 O13 C28 C30 146(2) . .
Gd3 O14 C28 O13 -113.7(19) . .
Gd2 O14 C28 O13 13(2) . .
Gd3 O14 C28 C30 86(3) . .
Gd2 O14 C28 C30 -147(2) . .
Gd1' O16 C29 O15 55(3) 2_665 .
Gd1 O16 C29 O15 50(3) 2_665 .
Gd1' O16 C29 C31 -131.3(19) 2_665 .
Gd1 O16 C29 C31 -135.8(18) 2_665 .
Gd1 O16 C29 Gd1' -4.5(8) 2_665 2_665
Gd3 O15 C29 O16 -79(3) . .
Gd3 O15 C29 C31 107(2) . .
Gd3 O15 C29 Gd1' -45.3(19) . 2_665
O13 C28 C30 C31 165(3) . .
O14 C28 C30 C31 -38(4) . .
O13 C28 C30 C35 -20(4) . .
O14 C28 C30 C35 137(2) . .
C35 C30 C31 C32 -3(4) . .
C28 C30 C31 C32 172(2) . .
C35 C30 C31 C29 180(2) . .
C28 C30 C31 C29 -6(4) . .
O16 C29 C31 C30 158(3) . .
O15 C29 C31 C30 -27(4) . .
Gd1' C29 C31 C30 108(3) 2_665 .
O16 C29 C31 C32 -19(4) . .
O15 C29 C31 C32 155(2) . .
Gd1' C29 C31 C32 -70(3) 2_665 .
C30 C31 C32 C33 0(4) . .
C29 C31 C32 C33 178(2) . .
C31 C32 C33 N8 172(3) . .
C31 C32 C33 C34 4(4) . .
C36 N8 C33 C32 -178(3) . .
C36 N8 C33 C34 -8(3) . .
C36 N7 C34 C35 178(3) . .
C36 N7 C34 C33 -8(3) . .
C32 C33 C34 C35 -5(4) . .
N8 C33 C34 C35 -176(2) . .
C32 C33 C34 N7 -179(2) . .
N8 C33 C34 N7 10(3) . .
N7 C34 C35 C30 175(2) . .
C33 C34 C35 C30 2(4) . .
C31 C30 C35 C34 2(4) . .
C28 C30 C35 C34 -173(2) . .
C33 N8 C36 N7 3(3) . .
C34 N7 C36 N8 3(3) . .
C41 N9 C37 C38 2(3) . .
Gd1' N9 C37 C38 165(2) . .
Gd1 N9 C37 C38 163.3(19) . .
N9 C37 C38 C39 -12(4) . .
C37 C38 C39 C40 10(4) . .
C38 C39 C40 C41 0(4) . .
C38 C39 C40 C47 166(3) . .
C37 N9 C41 C42 -175(2) . .
Gd1' N9 C41 C42 26(3) . .
Gd1 N9 C41 C42 22(3) . .
C37 N9 C41 C40 9(3) . .
Gd1' N9 C41 C40 -149.5(18) . .
Gd1 N9 C41 C40 -153.5(17) . .
C39 C40 C41 N9 -11(3) . .
C47 C40 C41 N9 -178(2) . .
C39 C40 C41 C42 174(2) . .
C47 C40 C41 C42 6(3) . .
C46 N10 C42 C41 178(2) . .
Gd1 N10 C42 C41 -20(2) . .
C46 N10 C42 C43 1(3) . .
Gd1 N10 C42 C43 162.0(16) . .
N9 C41 C42 N10 -1(3) . .
C40 C41 C42 N10 175(2) . .
N9 C41 C42 C43 177(2) . .
C40 C41 C42 C43 -8(3) . .
N10 C42 C43 C48 179.3(19) . .
C41 C42 C43 C48 2(3) . .
N10 C42 C43 C44 3(3) . .
C41 C42 C43 C44 -175(2) . .
C48 C43 C44 C45 -179(2) . .
C42 C43 C44 C45 -3(3) . .
C43 C44 C45 C46 0(3) . .
C42 N10 C46 C45 -4(3) . .
Gd1 N10 C46 C45 -164.2(15) . .
C44 C45 C46 N10 4(3) . .
C39 C40 C47 C48 -164(3) . .
C41 C40 C47 C48 2(4) . .
C40 C47 C48 C43 -9(4) . .
C42 C43 C48 C47 7(4) . .
C44 C43 C48 C47 -177(3) . .
C53 N11 C49 C50 -3(3) . .
Gd2 N11 C49 C50 165.2(16) . .
N11 C49 C50 C51 -4(3) . .
C49 C50 C51 C52 9(3) . .
C50 C51 C52 C53 -8(3) . .
C50 C51 C52 C59 176(2) . .
C49 N11 C53 C52 4(3) . .
Gd2 N11 C53 C52 -164.0(17) . .
C49 N11 C53 C54 -179(2) . .
Gd2 N11 C53 C54 13(3) . .
C51 C52 C53 N11 1(3) . .
C59 C52 C53 N11 177(2) . .
C51 C52 C53 C54 -176(2) . .
C59 C52 C53 C54 0(3) . .
C58 N12 C54 C53 168(2) . .
Gd2 N12 C54 C53 -21(3) . .
C58 N12 C54 C55 -5(3) . .
Gd2 N12 C54 C55 166.0(17) . .
N11 C53 C54 N12 5(3) . .
C52 C53 C54 N12 -178(2) . .
N11 C53 C54 C55 179(2) . .
C52 C53 C54 C55 -4(3) . .
N12 C54 C55 C56 -1(3) . .
C53 C54 C55 C56 -174(2) . .
N12 C54 C55 C60 -178(2) . .
C53 C54 C55 C60 9(3) . .
C60 C55 C56 C57 -178(3) . .
C54 C55 C56 C57 4(4) . .
C55 C56 C57 C58 -2(4) . .
C54 N12 C58 C57 8(3) . .
Gd2 N12 C58 C57 -163.3(17) . .
C56 C57 C58 N12 -4(4) . .
C51 C52 C59 C60 175(2) . .
C53 C52 C59 C60 0(4) . .
C52 C59 C60 C55 5(4) . .
C56 C55 C60 C59 174(3) . .
C54 C55 C60 C59 -9(4) . .
